data_4084663
loop_
_publ_author_name
'Hiroi, Yuki'
'Komine, Nobuyuki'
'Komiya, Sanshiro'
'Hirano, Masafumi'

_publ_section_title
;
 Regio- and Enantioselective Linear Cross-Dimerizations between Conjugated
 Dienes and Acrylates Catalyzed by New Ru(0) Complexes
;
_journal_issue 22
_journal_name_full Organometallics
_journal_page_first 6604
_journal_paper_doi 10.1021/om500927z
_journal_volume 33
_journal_year 2014
_chemical_formula_moiety 'C37 H35 O4 P Ru'
_chemical_formula_sum 'C37 H35 O4 P Ru'
_chemical_formula_weight 675.72
_space_group_IT_number 114
_symmetry_cell_setting tetragonal
_symmetry_Int_Tables_number 114
_symmetry_space_group_name_Hall 'P -4 2n'
_symmetry_space_group_name_H-M 'P -4 21 c'
_atom_sites_solution_hydrogens geom
_atom_sites_solution_primary direct
_atom_sites_solution_secondary difmap
_cell_angle_alpha 90.0000
_cell_angle_beta 90.0000
_cell_angle_gamma 90.0000
_cell_formula_units_Z 8
_cell_length_a 16.0175(4)
_cell_length_b 16.0175(4)
_cell_length_c 24.3076(15)
_cell_measurement_reflns_used 21127
_cell_measurement_temperature 200
_cell_measurement_theta_max 27.45
_cell_measurement_theta_min 3.05
_cell_volume 6236.4(4)
_computing_cell_refinement CrystalClear
_computing_data_collection 'CrystalClear (Rigaku Inc., 2007)'
_computing_data_reduction CrystalClear
_computing_molecular_graphics 'CrystalStructure 4.0'
_computing_publication_material 'CrystalStructure 4.0 (Rigaku, 2010)'
_computing_structure_refinement 'SHELXL97 (Sheldrick, 2008)'
_computing_structure_solution 'SIR92 (Altomare, et al., 1994)'
_diffrn_ambient_temperature 200
_diffrn_detector_area_resol_mean 7.314
_diffrn_measured_fraction_theta_full 0.996
_diffrn_measured_fraction_theta_max 0.996
_diffrn_measurement_device_type 'Rigaku Mercury70'
_diffrn_measurement_method \w
_diffrn_radiation_type 'Mo K\a'
_diffrn_radiation_wavelength 0.71075
_diffrn_reflns_av_R_equivalents 0.0183
_diffrn_reflns_limit_h_max 20
_diffrn_reflns_limit_h_min -20
_diffrn_reflns_limit_k_max 14
_diffrn_reflns_limit_k_min -20
_diffrn_reflns_limit_l_max 31
_diffrn_reflns_limit_l_min -21
_diffrn_reflns_number 48547
_diffrn_reflns_theta_full 27.45
_diffrn_reflns_theta_max 27.45
_diffrn_standards_number 0
_exptl_absorpt_coefficient_mu 0.594
_exptl_absorpt_correction_T_max 0.940
_exptl_absorpt_correction_T_min 0.824
_exptl_absorpt_correction_type numerical
_exptl_absorpt_process_details 'NUMABS (Rigaku, 1999)'
_exptl_crystal_colour yellow
_exptl_crystal_density_diffrn 1.439
_exptl_crystal_density_method 'not measured'
_exptl_crystal_description prism
_exptl_crystal_F_000 2784.00
_exptl_crystal_size_max 0.264
_exptl_crystal_size_mid 0.234
_exptl_crystal_size_min 0.105
_refine_diff_density_max 0.350
_refine_diff_density_min -0.890
_refine_ls_abs_structure_details 'Flack, H. D. (1983), Acta Cryst. A39, 876-881.  3229 Friedel Pairs'
_refine_ls_abs_structure_Flack -0.02(2)
_refine_ls_extinction_method none
_refine_ls_goodness_of_fit_ref 1.054
_refine_ls_hydrogen_treatment constr
_refine_ls_number_parameters 388
_refine_ls_number_reflns 7128
_refine_ls_number_restraints 0
_refine_ls_R_factor_gt 0.0238
_refine_ls_shift/su_max 0.003
_refine_ls_structure_factor_coef Fsqd
_refine_ls_weighting_details 'w = 1/[\s^2^(Fo^2^)+(0.0414P)^2^+1.1359P] where P=(Fo^2^+2Fc^2^)/3'
_refine_ls_weighting_scheme calc
_refine_ls_wR_factor_ref 0.0647
_reflns_number_gt 6917
_reflns_number_total 7128
_reflns_threshold_expression F^2^>2.0\s(F^2^)
_cod_data_source_file om500927z_si_002.cif
_cod_data_source_block HRI1519-1_(Compound_2g)
_cod_depositor_comments 'Adding full bibliography for 4084661--4084666.cif.'
_cod_original_cell_volume 6236.4(5)
_cod_database_code 4084663

loop_
_symmetry_equiv_pos_site_id
_symmetry_equiv_pos_as_xyz
1 +X,+Y,+Z
2 +Y,-X,-Z
3 -X,-Y,+Z
4 -Y,+X,-Z
5 1/2-X,1/2+Y,1/2-Z
6 1/2-Y,1/2-X,1/2+Z
7 1/2+X,1/2-Y,1/2-Z
8 1/2+Y,1/2+X,1/2+Z

loop_
_atom_site_label
_atom_site_type_symbol
_atom_site_fract_x
_atom_site_fract_y
_atom_site_fract_z
_atom_site_U_iso_or_equiv
_atom_site_adp_type
_atom_site_occupancy
_atom_site_symmetry_multiplicity
_atom_site_calc_flag
_atom_site_refinement_flags
Ru1 Ru 0.244790(8) 0.761782(9) 0.876609(5) 0.02002(5) Uani 1.0 8 d .
P1 P 0.35540(3) 0.84345(3) 0.857041(17) 0.02031(10) Uani 1.0 8 d .
O1 O 0.17141(9) 0.83723(9) 0.82745(6) 0.0260(3) Uani 1.0 8 d .
O2 O 0.14085(9) 0.68732(9) 0.89738(6) 0.0300(3) Uani 1.0 8 d .
O3 O 0.25292(9) 0.69465(8) 0.80389(5) 0.0277(3) Uani 1.0 8 d .
O4 O 0.31418(9) 0.66931(9) 0.91459(6) 0.0282(3) Uani 1.0 8 d .
C1 C 0.36864(13) 0.92389(12) 0.91261(6) 0.0240(4) Uani 1.0 8 d .
C2 C 0.29132(13) 0.97857(12) 0.91656(7) 0.0278(4) Uani 1.0 8 d .
C3 C 0.21204(14) 0.94390(13) 0.92606(7) 0.0306(5) Uani 1.0 8 d .
C4 C 0.19667(13) 0.85387(14) 0.93589(7) 0.0291(4) Uani 1.0 8 d .
C5 C 0.25014(13) 0.79898(12) 0.96355(7) 0.0277(4) Uani 1.0 8 d .
C6 C 0.33313(13) 0.81817(12) 0.98652(7) 0.0258(4) Uani 1.0 8 d .
C7 C 0.38900(13) 0.87760(12) 0.96508(7) 0.0250(4) Uani 1.0 8 d .
C8 C 0.29933(16) 1.06447(14) 0.91027(7) 0.0355(5) Uani 1.0 8 d .
C9 C 0.22982(19) 1.11685(15) 0.91276(8) 0.0461(6) Uani 1.0 8 d .
C10 C 0.15157(19) 1.08300(16) 0.92145(10) 0.0503(7) Uani 1.0 8 d .
C11 C 0.14305(16) 0.99769(16) 0.92751(9) 0.0420(6) Uani 1.0 8 d .
C12 C 0.35909(14) 0.77062(13) 1.03229(7) 0.0314(5) Uani 1.0 8 d .
C13 C 0.43750(15) 0.78139(14) 1.05523(7) 0.0337(5) Uani 1.0 8 d .
C14 C 0.49253(15) 0.83930(14) 1.03381(7) 0.0348(5) Uani 1.0 8 d .
C15 C 0.46753(13) 0.88736(13) 0.98895(7) 0.0292(5) Uani 1.0 8 d .
C16 C 0.35204(12) 0.90343(12) 0.79304(6) 0.0239(4) Uani 1.0 8 d .
C17 C 0.38786(13) 0.98124(13) 0.78675(7) 0.0291(4) Uani 1.0 8 d .
C18 C 0.39028(14) 1.02041(14) 0.73531(7) 0.0330(5) Uani 1.0 8 d .
C19 C 0.35698(15) 0.98079(15) 0.69009(8) 0.0368(5) Uani 1.0 8 d .
C20 C 0.32139(15) 0.90260(16) 0.69597(8) 0.0410(6) Uani 1.0 8 d .
C21 C 0.31718(14) 0.86413(15) 0.74694(7) 0.0346(5) Uani 1.0 8 d .
C22 C 0.45990(12) 0.79612(12) 0.85319(7) 0.0239(4) Uani 1.0 8 d .
C23 C 0.48972(12) 0.74664(13) 0.89666(7) 0.0279(4) Uani 1.0 8 d .
C24 C 0.56816(13) 0.71069(14) 0.89425(9) 0.0354(5) Uani 1.0 8 d .
C25 C 0.61901(14) 0.72275(16) 0.84867(9) 0.0423(6) Uani 1.0 8 d .
C26 C 0.59036(14) 0.77105(16) 0.80513(9) 0.0405(6) Uani 1.0 8 d .
C27 C 0.51142(13) 0.80631(14) 0.80715(8) 0.0305(5) Uani 1.0 8 d .
C28 C 0.05294(17) 0.89319(17) 0.78519(11) 0.0495(7) Uani 1.0 8 d .
C29 C 0.09261(13) 0.82830(14) 0.82221(8) 0.0317(5) Uani 1.0 8 d .
C30 C 0.04233(13) 0.76883(16) 0.84710(9) 0.0380(5) Uani 1.0 8 d .
C31 C 0.06682(13) 0.70353(14) 0.88214(9) 0.0332(5) Uani 1.0 8 d .
C32 C 0.00038(16) 0.64580(19) 0.90510(11) 0.0529(7) Uani 1.0 8 d .
C33 C 0.30264(17) 0.60295(17) 0.73582(10) 0.0485(6) Uani 1.0 8 d .
C34 C 0.29835(13) 0.63151(13) 0.79529(8) 0.0321(5) Uani 1.0 8 d .
C35 C 0.34421(15) 0.58723(15) 0.83462(10) 0.0403(5) Uani 1.0 8 d .
C36 C 0.34793(13) 0.60739(13) 0.89077(9) 0.0329(5) Uani 1.0 8 d .
C37 C 0.39775(17) 0.55208(15) 0.92914(11) 0.0477(6) Uani 1.0 8 d .
H1 H 0.4173 0.9601 0.9029 0.0289 Uiso 1.0 8 calc R
H4 H 0.1369 0.8429 0.9453 0.0349 Uiso 1.0 8 calc R
H5 H 0.2185 0.7593 0.9875 0.0332 Uiso 1.0 8 calc R
H8 H 0.3530 1.0879 0.9042 0.0426 Uiso 1.0 8 calc R
H9 H 0.2362 1.1755 0.9085 0.0554 Uiso 1.0 8 calc R
H10 H 0.1039 1.1182 0.9233 0.0603 Uiso 1.0 8 calc R
H11 H 0.0889 0.9748 0.9328 0.0504 Uiso 1.0 8 calc R
H12 H 0.3221 0.7305 1.0476 0.0376 Uiso 1.0 8 calc R
H13 H 0.4536 0.7486 1.0860 0.0404 Uiso 1.0 8 calc R
H14 H 0.5465 0.8462 1.0494 0.0417 Uiso 1.0 8 calc R
H15 H 0.5049 0.9277 0.9743 0.0350 Uiso 1.0 8 calc R
H17 H 0.4112 1.0086 0.8178 0.0349 Uiso 1.0 8 calc R
H18 H 0.4148 1.0741 0.7316 0.0395 Uiso 1.0 8 calc R
H19 H 0.3584 1.0070 0.6551 0.0442 Uiso 1.0 8 calc R
H20 H 0.2995 0.8749 0.6646 0.0492 Uiso 1.0 8 calc R
H21 H 0.2908 0.8113 0.7506 0.0415 Uiso 1.0 8 calc R
H23 H 0.4556 0.7378 0.9281 0.0335 Uiso 1.0 8 calc R
H24 H 0.5874 0.6775 0.9240 0.0425 Uiso 1.0 8 calc R
H25 H 0.6730 0.6982 0.8473 0.0508 Uiso 1.0 8 calc R
H26 H 0.6249 0.7799 0.7739 0.0486 Uiso 1.0 8 calc R
H27 H 0.4919 0.8380 0.7767 0.0366 Uiso 1.0 8 calc R
H28A H 0.0965 0.9216 0.7640 0.0594 Uiso 1.0 8 calc R
H28B H 0.0229 0.9341 0.8077 0.0594 Uiso 1.0 8 calc R
H28C H 0.0138 0.8658 0.7600 0.0594 Uiso 1.0 8 calc R
H30 H -0.0157 0.7727 0.8396 0.0456 Uiso 1.0 8 calc R
H32A H 0.0205 0.6206 0.9394 0.0635 Uiso 1.0 8 calc R
H32B H -0.0117 0.6017 0.8783 0.0635 Uiso 1.0 8 calc R
H32C H -0.0506 0.6778 0.9124 0.0635 Uiso 1.0 8 calc R
H33A H 0.3551 0.6221 0.7194 0.0582 Uiso 1.0 8 calc R
H33B H 0.2555 0.6264 0.7153 0.0582 Uiso 1.0 8 calc R
H33C H 0.3001 0.5419 0.7344 0.0582 Uiso 1.0 8 calc R
H35 H 0.3751 0.5401 0.8224 0.0484 Uiso 1.0 8 calc R
H37A H 0.4534 0.5762 0.9347 0.0573 Uiso 1.0 8 calc R
H37B H 0.4032 0.4963 0.9130 0.0573 Uiso 1.0 8 calc R
H37C H 0.3690 0.5479 0.9646 0.0573 Uiso 1.0 8 calc R

loop_
_atom_site_aniso_label
_atom_site_aniso_U_11
_atom_site_aniso_U_22
_atom_site_aniso_U_33
_atom_site_aniso_U_12
_atom_site_aniso_U_13
_atom_site_aniso_U_23
Ru1 0.01721(7) 0.02031(7) 0.02254(8) 0.00046(5) -0.00024(5) 0.00240(5)
P1 0.0199(3) 0.0217(3) 0.01934(18) -0.00121(18) -0.00052(15) 0.00089(16)
O1 0.0217(7) 0.0245(7) 0.0320(7) 0.0034(6) -0.0016(6) 0.0045(6)
O2 0.0202(7) 0.0306(8) 0.0392(7) -0.0053(6) 0.0013(6) 0.0076(6)
O3 0.0259(8) 0.0264(7) 0.0308(6) -0.0025(7) -0.0000(6) -0.0034(5)
O4 0.0246(8) 0.0237(8) 0.0362(7) 0.0035(6) -0.0043(6) 0.0063(6)
C1 0.0301(11) 0.0198(9) 0.0223(7) -0.0024(8) -0.0016(7) -0.0007(7)
C2 0.0365(12) 0.0261(10) 0.0208(7) 0.0045(9) -0.0008(7) -0.0009(7)
C3 0.0349(12) 0.0325(11) 0.0246(8) 0.0078(9) -0.0002(8) -0.0036(8)
C4 0.0243(10) 0.0337(12) 0.0293(9) 0.0050(9) 0.0062(7) -0.0024(8)
C5 0.0279(11) 0.0332(10) 0.0219(8) -0.0025(9) 0.0042(7) 0.0021(7)
C6 0.0309(11) 0.0267(10) 0.0199(8) 0.0035(8) 0.0016(7) -0.0029(7)
C7 0.0308(10) 0.0251(10) 0.0192(8) 0.0034(8) -0.0024(7) -0.0033(7)
C8 0.0510(14) 0.0283(11) 0.0273(9) 0.0022(10) -0.0022(9) -0.0014(8)
C9 0.0694(18) 0.0266(11) 0.0424(11) 0.0111(12) -0.0016(11) -0.0036(9)
C10 0.0583(18) 0.0422(15) 0.0503(13) 0.0263(14) -0.0004(12) -0.0032(11)
C11 0.0383(14) 0.0412(14) 0.0466(11) 0.0151(11) 0.0032(10) -0.0063(10)
C12 0.0402(12) 0.0300(11) 0.0238(8) 0.0034(9) 0.0040(8) 0.0017(7)
C13 0.0457(13) 0.0337(12) 0.0216(8) 0.0105(10) -0.0040(8) 0.0004(8)
C14 0.0384(12) 0.0383(13) 0.0276(9) 0.0071(10) -0.0093(8) -0.0064(8)
C15 0.0337(11) 0.0285(11) 0.0253(8) -0.0001(9) -0.0024(8) -0.0047(8)
C16 0.0212(10) 0.0290(10) 0.0217(7) -0.0001(8) -0.0004(7) 0.0007(7)
C17 0.0328(11) 0.0307(11) 0.0237(8) -0.0029(9) -0.0035(8) 0.0009(8)
C18 0.0376(12) 0.0305(11) 0.0308(9) -0.0066(10) -0.0036(8) 0.0074(8)
C19 0.0388(13) 0.0469(14) 0.0248(8) -0.0100(11) -0.0043(9) 0.0094(9)
C20 0.0470(14) 0.0525(15) 0.0235(9) -0.0209(12) -0.0057(9) 0.0035(9)
C21 0.0393(13) 0.0378(13) 0.0267(9) -0.0132(10) -0.0027(8) 0.0019(8)
C22 0.0207(9) 0.0233(10) 0.0276(8) -0.0012(8) -0.0001(7) -0.0046(7)
C23 0.0232(9) 0.0292(11) 0.0313(8) -0.0012(9) -0.0020(7) -0.0005(8)
C24 0.0285(11) 0.0352(12) 0.0426(10) 0.0060(9) -0.0076(9) 0.0007(9)
C25 0.0246(11) 0.0484(15) 0.0541(12) 0.0090(11) -0.0002(9) -0.0026(11)
C26 0.0291(11) 0.0488(14) 0.0436(11) 0.0018(11) 0.0107(9) -0.0027(10)
C27 0.0249(10) 0.0346(12) 0.0321(9) -0.0018(9) 0.0055(8) 0.0016(8)
C28 0.0371(14) 0.0435(15) 0.0680(15) 0.0074(12) -0.0150(12) 0.0158(13)
C29 0.0247(11) 0.0327(12) 0.0377(10) 0.0050(9) -0.0030(8) 0.0017(8)
C30 0.0202(10) 0.0428(14) 0.0510(12) 0.0014(10) -0.0035(9) 0.0064(10)
C31 0.0220(10) 0.0358(12) 0.0418(10) -0.0036(8) 0.0034(9) 0.0020(9)
C32 0.0263(12) 0.0611(18) 0.0713(16) -0.0108(12) 0.0034(11) 0.0185(14)
C33 0.0423(14) 0.0518(16) 0.0515(13) 0.0039(13) 0.0043(11) -0.0216(12)
C34 0.0260(11) 0.0274(11) 0.0430(10) -0.0029(9) 0.0049(8) -0.0089(8)
C35 0.0328(13) 0.0286(12) 0.0597(13) 0.0055(10) -0.0038(10) -0.0117(10)
C36 0.0191(10) 0.0259(11) 0.0537(12) -0.0005(8) -0.0035(9) 0.0042(9)
C37 0.0381(14) 0.0290(13) 0.0760(16) 0.0037(11) -0.0163(13) 0.0070(11)

loop_
_atom_type_symbol
_atom_type_description
_atom_type_scat_dispersion_real
_atom_type_scat_dispersion_imag
_atom_type_scat_source
C C 0.0033 0.0016
;
International Tables for Crystallography
(1992, Vol. C, Tables 4.2.6.8 and 6.1.1.4)
;
H H 0.0000 0.0000
;
International Tables for Crystallography
(1992, Vol. C, Table 6.1.1.4)
;
O O 0.0106 0.0060
;
International Tables for Crystallography
(1992, Vol. C, Tables 4.2.6.8 and 6.1.1.4)
;
P P 0.1023 0.0942
;
International Tables for Crystallography
(1992, Vol. C, Tables 4.2.6.8 and 6.1.1.4)
;
Ru Ru -1.2594 0.8363
;
International Tables for Crystallography
(1992, Vol. C, Tables 4.2.6.8 and 6.1.1.4)
;

loop_
_geom_angle_atom_site_label_1
_geom_angle_atom_site_label_2
_geom_angle_atom_site_label_3
_geom_angle
_geom_angle_publ_flag
P1 Ru1 O1 89.18(5) yes
P1 Ru1 O2 178.16(5) yes
P1 Ru1 O3 94.11(4) yes
P1 Ru1 O4 95.01(5) yes
P1 Ru1 C4 91.40(6) yes
P1 Ru1 C5 90.86(6) yes
O1 Ru1 O2 91.16(6) yes
O1 Ru1 O3 81.14(6) yes
O1 Ru1 O4 169.17(6) yes
O1 Ru1 C4 77.73(7) yes
O1 Ru1 C5 114.82(7) yes
O2 Ru1 O3 87.73(6) yes
O2 Ru1 O4 84.97(6) yes
O2 Ru1 C4 86.90(7) yes
O2 Ru1 C5 87.36(7) yes
O3 Ru1 O4 88.59(6) yes
O3 Ru1 C4 158.07(7) yes
O3 Ru1 C5 163.38(7) yes
O4 Ru1 C4 112.06(7) yes
O4 Ru1 C5 75.17(7) yes
C4 Ru1 C5 37.10(8) yes
Ru1 P1 C1 109.58(7) yes
Ru1 P1 C16 117.47(7) yes
Ru1 P1 C22 119.14(7) yes
C1 P1 C16 104.75(8) yes
C1 P1 C22 102.50(9) yes
C16 P1 C22 101.53(9) yes
Ru1 O1 C29 123.68(14) yes
Ru1 O2 C31 123.50(14) yes
Ru1 O3 C34 126.33(13) yes
Ru1 O4 C36 125.77(14) yes
P1 C1 C2 110.40(13) yes
P1 C1 C7 107.14(13) yes
C2 C1 C7 113.91(15) yes
C1 C2 C3 121.27(18) yes
C1 C2 C8 119.22(19) yes
C3 C2 C8 119.5(2) yes
C2 C3 C4 124.13(19) yes
C2 C3 C11 118.3(2) yes
C4 C3 C11 117.6(2) yes
Ru1 C4 C3 119.22(13) yes
Ru1 C4 C5 71.29(12) yes
C3 C4 C5 125.94(19) yes
Ru1 C5 C4 71.60(11) yes
Ru1 C5 C6 117.13(13) yes
C4 C5 C6 127.07(18) yes
C5 C6 C7 125.06(17) yes
C5 C6 C12 116.86(18) yes
C7 C6 C12 118.03(19) yes
C1 C7 C6 120.50(18) yes
C1 C7 C15 119.41(18) yes
C6 C7 C15 119.72(17) yes
C2 C8 C9 121.1(3) yes
C8 C9 C10 119.6(3) yes
C9 C10 C11 119.6(3) yes
C3 C11 C10 121.8(3) yes
C6 C12 C13 121.16(19) yes
C12 C13 C14 120.70(19) yes
C13 C14 C15 118.8(2) yes
C7 C15 C14 121.54(19) yes
P1 C16 C17 123.79(13) yes
P1 C16 C21 117.12(15) yes
C17 C16 C21 118.85(16) yes
C16 C17 C18 121.01(17) yes
C17 C18 C19 119.7(2) yes
C18 C19 C20 119.63(19) yes
C19 C20 C21 121.0(2) yes
C16 C21 C20 119.7(2) yes
P1 C22 C23 120.24(14) yes
P1 C22 C27 121.93(15) yes
C23 C22 C27 117.82(18) yes
C22 C23 C24 120.79(18) yes
C23 C24 C25 120.6(2) yes
C24 C25 C26 119.4(2) yes
C25 C26 C27 120.1(2) yes
C22 C27 C26 121.24(19) yes
O1 C29 C28 113.4(2) yes
O1 C29 C30 127.4(2) yes
C28 C29 C30 119.2(2) yes
C29 C30 C31 127.9(2) yes
O2 C31 C30 126.2(2) yes
O2 C31 C32 115.1(2) yes
C30 C31 C32 118.8(2) yes
O3 C34 C33 115.15(19) yes
O3 C34 C35 126.53(19) yes
C33 C34 C35 118.3(2) yes
C34 C35 C36 124.8(2) yes
O4 C36 C35 127.2(2) yes
O4 C36 C37 113.6(2) yes
C35 C36 C37 119.1(2) yes
P1 C1 H1 108.415 no
C2 C1 H1 108.417 no
C7 C1 H1 108.410 no
Ru1 C4 H4 111.510 no
C3 C4 H4 111.504 no
C5 C4 H4 111.502 no
Ru1 C5 H5 111.634 no
C4 C5 H5 111.635 no
C6 C5 H5 111.639 no
C2 C8 H8 119.446 no
C9 C8 H8 119.448 no
C8 C9 H9 120.189 no
C10 C9 H9 120.180 no
C9 C10 H10 120.196 no
C11 C10 H10 120.192 no
C3 C11 H11 119.080 no
C10 C11 H11 119.078 no
C6 C12 H12 119.423 no
C13 C12 H12 119.413 no
C12 C13 H13 119.650 no
C14 C13 H13 119.653 no
C13 C14 H14 120.580 no
C15 C14 H14 120.572 no
C7 C15 H15 119.236 no
C14 C15 H15 119.229 no
C16 C17 H17 119.485 no
C18 C17 H17 119.505 no
C17 C18 H18 120.134 no
C19 C18 H18 120.134 no
C18 C19 H19 120.180 no
C20 C19 H19 120.187 no
C19 C20 H20 119.497 no
C21 C20 H20 119.498 no
C16 C21 H21 120.128 no
C20 C21 H21 120.140 no
C22 C23 H23 119.618 no
C24 C23 H23 119.592 no
C23 C24 H24 119.721 no
C25 C24 H24 119.707 no
C24 C25 H25 120.274 no
C26 C25 H25 120.277 no
C25 C26 H26 119.956 no
C27 C26 H26 119.945 no
C22 C27 H27 119.378 no
C26 C27 H27 119.379 no
C29 C28 H28A 109.473 no
C29 C28 H28B 109.461 no
C29 C28 H28C 109.457 no
H28A C28 H28B 109.479 no
H28A C28 H28C 109.479 no
H28B C28 H28C 109.479 no
C29 C30 H30 116.068 no
C31 C30 H30 116.054 no
C31 C32 H32A 109.478 no
C31 C32 H32B 109.472 no
C31 C32 H32C 109.460 no
H32A C32 H32B 109.471 no
H32A C32 H32C 109.479 no
H32B C32 H32C 109.469 no
C34 C33 H33A 109.463 no
C34 C33 H33B 109.466 no
C34 C33 H33C 109.472 no
H33A C33 H33B 109.475 no
H33A C33 H33C 109.483 no
H33B C33 H33C 109.469 no
C34 C35 H35 117.614 no
C36 C35 H35 117.625 no
C36 C37 H37A 109.474 no
C36 C37 H37B 109.469 no
C36 C37 H37C 109.476 no
H37A C37 H37B 109.462 no
H37A C37 H37C 109.477 no
H37B C37 H37C 109.470 no

loop_
_geom_bond_atom_site_label_1
_geom_bond_atom_site_label_2
_geom_bond_distance
_geom_bond_publ_flag
Ru1 P1 2.2531(5) yes
Ru1 O1 2.0663(15) yes
Ru1 O2 2.1093(15) yes
Ru1 O3 2.0731(13) yes
Ru1 O4 2.0692(15) yes
Ru1 C4 2.201(2) yes
Ru1 C5 2.1974(18) yes
P1 C1 1.8787(18) yes
P1 C16 1.8292(17) yes
P1 C22 1.840(2) yes
O1 C29 1.277(3) yes
O2 C31 1.269(3) yes
O3 C34 1.263(3) yes
O4 C36 1.269(3) yes
C1 C2 1.520(3) yes
C1 C7 1.511(3) yes
C2 C3 1.405(3) yes
C2 C8 1.390(3) yes
C3 C4 1.482(3) yes
C3 C11 1.402(4) yes
C4 C5 1.399(3) yes
C5 C6 1.474(3) yes
C6 C7 1.407(3) yes
C6 C12 1.411(3) yes
C7 C15 1.394(3) yes
C8 C9 1.395(4) yes
C9 C10 1.382(5) yes
C10 C11 1.381(4) yes
C12 C13 1.385(4) yes
C13 C14 1.381(4) yes
C14 C15 1.394(3) yes
C16 C17 1.381(3) yes
C16 C21 1.401(3) yes
C17 C18 1.399(3) yes
C18 C19 1.377(3) yes
C19 C20 1.383(4) yes
C20 C21 1.385(3) yes
C22 C23 1.405(3) yes
C22 C27 1.400(3) yes
C23 C24 1.383(3) yes
C24 C25 1.389(3) yes
C25 C26 1.389(4) yes
C26 C27 1.386(4) yes
C28 C29 1.515(4) yes
C29 C30 1.386(4) yes
C30 C31 1.405(4) yes
C31 C32 1.516(4) yes
C33 C34 1.518(4) yes
C34 C35 1.399(4) yes
C35 C36 1.404(4) yes
C36 C37 1.514(4) yes
C1 H1 1.000 no
C4 H4 1.000 no
C5 H5 1.000 no
C8 H8 0.950 no
C9 H9 0.950 no
C10 H10 0.950 no
C11 H11 0.950 no
C12 H12 0.950 no
C13 H13 0.950 no
C14 H14 0.950 no
C15 H15 0.950 no
C17 H17 0.950 no
C18 H18 0.950 no
C19 H19 0.950 no
C20 H20 0.950 no
C21 H21 0.950 no
C23 H23 0.950 no
C24 H24 0.950 no
C25 H25 0.950 no
C26 H26 0.950 no
C27 H27 0.950 no
C28 H28A 0.980 no
C28 H28B 0.980 no
C28 H28C 0.980 no
C30 H30 0.950 no
C32 H32A 0.980 no
C32 H32B 0.980 no
C32 H32C 0.980 no
C33 H33A 0.980 no
C33 H33B 0.980 no
C33 H33C 0.980 no
C35 H35 0.950 no
C37 H37A 0.980 no
C37 H37B 0.980 no
C37 H37C 0.980 no

loop_
_geom_contact_atom_site_label_1
_geom_contact_atom_site_label_2
_geom_contact_distance
_geom_contact_publ_flag
_geom_contact_site_symmetry_2
Ru1 C30 3.323(2) no .
Ru1 C35 3.376(3) no .
P1 C3 3.267(3) no .
P1 C6 3.1933(18) no .
O1 C3 3.015(3) no .
O1 C11 3.568(3) no .
O1 C16 3.193(3) no .
O1 C21 3.077(3) no .
O1 C31 3.027(3) no .
O2 C29 3.006(3) no .
O2 C36 3.559(3) no .
O3 C21 3.216(3) no .
O3 C29 3.373(3) no .
O3 C31 3.539(3) no .
O3 C36 2.955(3) no .
O4 C6 2.972(3) no .
O4 C12 3.367(3) no .
O4 C22 3.435(3) no .
O4 C23 3.103(3) no .
O4 C34 2.973(3) no .
C1 C4 3.027(3) no .
C1 C5 3.023(3) no .
C1 C17 3.209(3) no .
C1 C23 3.460(3) no .
C2 C5 3.165(3) no .
C2 C6 3.153(3) no .
C2 C10 2.797(4) no .
C2 C16 3.378(3) no .
C2 C17 3.514(3) no .
C3 C6 3.159(3) no .
C3 C7 3.172(3) no .
C3 C9 2.804(4) no .
C4 C7 3.184(3) no .
C4 C29 3.253(3) no .
C4 C30 3.553(3) no .
C4 C31 3.440(3) no .
C6 C14 2.820(3) no .
C6 C23 3.518(3) no .
C7 C8 3.577(3) no .
C7 C13 2.789(3) no .
C7 C22 3.223(3) no .
C7 C23 3.126(3) no .
C8 C11 2.754(4) no .
C8 C17 3.578(3) no .
C12 C15 2.761(3) no .
C15 C23 3.200(3) no .
C16 C19 2.794(3) no .
C16 C27 3.009(3) no .
C17 C20 2.755(3) no .
C17 C22 3.568(3) no .
C17 C27 3.466(3) no .
C18 C21 2.778(4) no .
C21 C27 3.561(3) no .
C22 C25 2.809(3) no .
C23 C26 2.775(3) no .
C23 C36 3.186(3) no .
C23 C37 3.536(4) no .
C24 C27 2.767(3) no .
O2 C14 3.554(3) no 4_657
C13 C19 3.563(3) no 8_455
C13 C20 3.525(3) no 8_455
C13 C37 3.427(4) no 2_567
C14 O2 3.554(3) no 2_567
C18 C18 3.575(4) no 3_675
C18 C33 3.434(4) no 5_556
C18 C34 3.585(3) no 5_556
C19 C13 3.563(3) no 8_454
C19 C34 3.485(4) no 5_556
C20 C13 3.525(3) no 8_454
C26 C28 3.478(4) no 7_566
C26 C29 3.481(3) no 7_566
C28 C26 3.478(4) no 7_466
C29 C26 3.481(3) no 7_466
C33 C18 3.434(4) no 5_546
C34 C18 3.585(3) no 5_546
C34 C19 3.485(4) no 5_546
C37 C13 3.427(4) no 4_657
Ru1 H21 3.2479 no .
P1 H17 2.9507 no .
P1 H21 2.8333 no .
P1 H23 2.9029 no .
P1 H27 2.9324 no .
O1 H4 2.9178 no .
O1 H21 2.7044 no .
O1 H28A 2.3770 no .
O1 H28B 2.8807 no .
O1 H28C 3.0450 no .
O1 H30 3.1843 no .
O2 H4 2.7512 no .
O2 H5 2.7711 no .
O2 H30 3.1838 no .
O2 H32A 2.4293 no .
O2 H32B 2.8398 no .
O2 H32C 3.0920 no .
O3 H21 2.3528 no .
O3 H33A 2.8722 no .
O3 H33B 2.4143 no .
O3 H33C 3.0687 no .
O3 H35 3.1879 no .
O4 H5 2.7518 no .
O4 H12 3.3818 no .
O4 H23 2.5381 no .
O4 H35 3.2022 no .
O4 H37A 2.7265 no .
O4 H37B 3.1168 no .
O4 H37C 2.4549 no .
C1 H8 2.6468 no .
C1 H15 2.6483 no .
C1 H17 2.7596 no .
C1 H23 3.3124 no .
C2 H4 3.3656 no .
C2 H9 3.2806 no .
C2 H11 3.2665 no .
C2 H17 3.1112 no .
C3 H1 3.3459 no .
C3 H5 3.3140 no .
C3 H8 3.2715 no .
C3 H10 3.2861 no .
C4 H11 2.5958 no .
C5 H12 2.5906 no .
C5 H23 3.5407 no .
C6 H1 3.3345 no .
C6 H4 3.3233 no .
C6 H13 3.2886 no .
C6 H15 3.2763 no .
C6 H23 2.7432 no .
C7 H5 3.3682 no .
C7 H12 3.2750 no .
C7 H14 3.2885 no .
C7 H23 2.6390 no .
C8 H1 2.5294 no .
C8 H10 3.2615 no .
C8 H17 3.0103 no .
C9 H11 3.2413 no .
C10 H8 3.2550 no .
C11 H4 2.5184 no .
C11 H9 3.2481 no .
C12 H5 2.5076 no .
C12 H14 3.2632 no .
C12 H23 3.0136 no .
C13 H15 3.2447 no .
C13 H23 3.1816 no .
C14 H12 3.2556 no .
C14 H23 3.0980 no .
C15 H1 2.5260 no .
C15 H13 3.2491 no .
C15 H23 2.8226 no .
C16 H1 3.0078 no .
C16 H18 3.2734 no .
C16 H20 3.2662 no .
C16 H27 2.5048 no .
C17 H1 2.8822 no .
C17 H8 3.3733 no .
C17 H19 3.2620 no .
C17 H21 3.2554 no .
C17 H27 2.8462 no .
C18 H20 3.2411 no .
C18 H27 3.4928 no .
C19 H17 3.2547 no .
C19 H21 3.2648 no .
C20 H18 3.2461 no .
C20 H27 3.5188 no .
C21 H17 3.2546 no .
C21 H19 3.2653 no .
C21 H27 2.9207 no .
C22 H1 2.9705 no .
C22 H17 3.5961 no .
C22 H24 3.2786 no .
C22 H26 3.2814 no .
C23 H15 3.4685 no .
C23 H25 3.2645 no .
C23 H27 3.2622 no .
C23 H37A 2.9408 no .
C24 H26 3.2576 no .
C24 H37A 2.9982 no .
C25 H23 3.2611 no .
C25 H27 3.2576 no .
C26 H24 3.2562 no .
C27 H23 3.2632 no .
C27 H25 3.2628 no .
C28 H30 2.5846 no .
C29 H4 3.0826 no .
C29 H11 3.5693 no .
C30 H4 3.0649 no .
C30 H28A 3.2904 no .
C30 H28B 2.8321 no .
C30 H28C 2.6660 no .
C30 H32A 3.2846 no .
C30 H32B 2.9138 no .
C30 H32C 2.6202 no .
C31 H4 2.9320 no .
C32 H30 2.5957 no .
C33 H21 3.3623 no .
C33 H35 2.6066 no .
C34 H21 3.0803 no .
C35 H33A 2.8622 no .
C35 H33B 3.2896 no .
C35 H33C 2.6391 no .
C35 H37A 3.0008 no .
C35 H37B 2.5769 no .
C35 H37C 3.2458 no .
C36 H23 2.8563 no .
C37 H23 3.1152 no .
C37 H35 2.6259 no .
H1 H8 2.2916 no .
H1 H15 2.2911 no .
H1 H17 2.2112 no .
H4 H5 2.1347 no .
H4 H11 2.2686 no .
H5 H12 2.2593 no .
H8 H9 2.3403 no .
H8 H17 2.6247 no .
H9 H10 2.3373 no .
H10 H11 2.3206 no .
H11 H28B 3.2854 no .
H12 H13 2.3214 no .
H13 H14 2.3347 no .
H14 H15 2.3406 no .
H15 H23 3.3377 no .
H17 H18 2.3443 no .
H17 H27 3.1838 no .
H18 H19 2.3312 no .
H19 H20 2.3289 no .
H20 H21 2.3304 no .
H21 H27 3.3111 no .
H21 H28A 3.5930 no .
H21 H33A 3.2898 no .
H21 H33B 3.1346 no .
H23 H24 2.3235 no .
H23 H37A 2.5932 no .
H23 H37C 3.4580 no .
H24 H25 2.3383 no .
H24 H37A 2.7035 no .
H25 H26 2.3423 no .
H26 H27 2.3261 no .
H28A H30 3.5066 no .
H28B H30 2.7681 no .
H28C H30 2.4880 no .
H30 H32A 3.4868 no .
H30 H32B 2.8974 no .
H30 H32C 2.4008 no .
H33A H35 2.8475 no .
H33B H35 3.5161 no .
H33C H35 2.4547 no .
H35 H37A 3.0579 no .
H35 H37B 2.3528 no .
H35 H37C 3.4593 no .
O1 H26 3.1855 no 7_466
O2 H14 2.6090 no 4_657
O2 H19 3.1570 no 5_546
O3 H18 3.4189 no 5_546
O3 H26 2.8188 no 7_466
O4 H13 3.5984 no 4_657
O4 H14 3.3525 no 4_657
C1 H15 3.4645 no 3_675
C5 H9 3.3799 no 2_467
C6 H32C 3.2375 no 4_667
C7 H15 3.5588 no 3_675
C7 H32A 3.2639 no 4_667
C7 H32C 3.3660 no 4_667
C8 H15 3.5032 no 3_675
C8 H33B 3.3283 no 5_556
C9 H5 2.9249 no 4_667
C9 H12 3.4847 no 4_667
C9 H33A 3.4887 no 5_556
C9 H33B 3.1265 no 5_556
C10 H4 3.3543 no 4_667
C10 H5 3.4119 no 4_667
C10 H33A 3.4813 no 5_556
C12 H9 3.2765 no 2_467
C12 H20 3.2586 no 8_455
C12 H24 3.1752 no 4_657
C12 H25 3.4436 no 4_657
C12 H32C 3.2178 no 4_667
C13 H19 2.9410 no 8_455
C13 H20 2.8558 no 8_455
C13 H32C 3.3569 no 4_667
C13 H37B 3.1981 no 2_567
C13 H37C 3.0266 no 2_567
C14 H19 2.9720 no 8_455
C14 H32A 3.1115 no 2_567
C14 H32A 3.4829 no 4_667
C14 H32B 3.5410 no 4_667
C14 H32C 3.5011 no 4_667
C14 H37C 3.4519 no 2_567
C15 H8 3.5585 no 3_675
C15 H15 3.0162 no 3_675
C15 H32A 3.3510 no 2_567
C15 H32A 3.0943 no 4_667
C15 H32C 3.4856 no 4_667
C16 H33C 3.3617 no 5_556
C17 H17 3.3098 no 3_675
C17 H18 3.5460 no 3_675
C17 H27 3.4861 no 3_675
C17 H33B 3.2682 no 5_556
C17 H33C 3.2052 no 5_556
C18 H18 3.4711 no 3_675
C18 H26 3.3418 no 3_675
C18 H27 3.1176 no 3_675
C18 H33B 3.1260 no 5_556
C18 H33C 3.1564 no 5_556
C19 H13 3.0987 no 8_454
C19 H14 3.5826 no 8_454
C19 H32B 3.5574 no 5_556
C19 H32B 2.9893 no 7_566
C19 H33C 3.2652 no 5_556
C20 H13 3.0281 no 8_454
C20 H25 3.0600 no 7_466
C20 H32B 3.2271 no 7_566
C20 H32C 3.5785 no 7_566
C20 H33C 3.4105 no 5_556
C21 H25 3.4027 no 7_466
C21 H33C 3.4411 no 5_556
C24 H8 3.4727 no 3_675
C24 H12 3.0055 no 2_567
C24 H37B 3.3778 no 3_665
C25 H8 3.3497 no 3_675
C25 H9 3.1855 no 3_675
C25 H12 3.1716 no 2_567
C25 H20 3.3025 no 7_566
C25 H28C 3.4392 no 7_566
C26 H8 3.4241 no 3_675
C26 H17 3.5428 no 3_675
C26 H18 3.0579 no 3_675
C26 H28A 3.5147 no 7_566
C26 H28C 2.9692 no 7_566
C26 H33B 3.1524 no 7_566
C27 H17 3.2236 no 3_675
C27 H18 2.9045 no 3_675
C27 H28C 3.2043 no 7_566
C28 H26 3.3292 no 7_466
C28 H28B 3.0705 no 3_575
C28 H33A 3.1805 no 7_466
C28 H33C 3.3816 no 5_556
C29 H26 2.9552 no 7_466
C30 H10 3.4913 no 3_575
C30 H26 3.3187 no 7_466
C30 H27 3.5551 no 7_466
C31 H14 3.3224 no 4_657
C31 H18 3.4682 no 5_546
C31 H19 3.4871 no 5_546
C32 H14 3.1292 no 4_657
C32 H19 3.4921 no 5_546
C33 H26 3.4173 no 7_466
C33 H28A 3.3237 no 5_546
C33 H28C 3.4207 no 7_566
C34 H18 3.5957 no 5_546
C34 H19 3.4265 no 5_546
C34 H26 3.5438 no 7_466
C35 H13 3.2423 no 4_657
C35 H19 3.4999 no 5_546
C36 H13 2.9625 no 4_657
C36 H14 3.5693 no 4_657
C37 H13 2.8494 no 4_657
C37 H37A 3.1506 no 3_665
C37 H37B 3.3044 no 3_665
H1 H1 2.9412 no 3_675
H1 H15 2.7920 no 3_675
H1 H17 3.4744 no 3_675
H4 C10 3.3543 no 2_467
H4 H10 3.3212 no 2_467
H5 C9 2.9249 no 2_467
H5 C10 3.4119 no 2_467
H5 H9 2.6207 no 2_467
H5 H10 3.4756 no 2_467
H8 C15 3.5585 no 3_675
H8 C24 3.4727 no 3_675
H8 C25 3.3497 no 3_675
H8 C26 3.4241 no 3_675
H8 H15 2.8541 no 3_675
H8 H33B 3.4413 no 5_556
H9 C5 3.3799 no 4_667
H9 C12 3.2765 no 4_667
H9 C25 3.1855 no 3_675
H9 H5 2.6207 no 4_667
H9 H12 2.6345 no 4_667
H9 H25 2.9028 no 3_675
H9 H33A 3.5395 no 5_556
H9 H33B 3.1136 no 5_556
H10 C30 3.4913 no 3_575
H10 H4 3.3212 no 4_667
H10 H5 3.4756 no 4_667
H10 H11 3.4373 no 3_575
H10 H28B 3.5659 no 3_575
H10 H30 3.0313 no 3_575
H10 H32C 3.3882 no 3_575
H10 H33A 3.5289 no 5_556
H11 H10 3.4373 no 3_575
H11 H11 2.9605 no 3_575
H12 C9 3.4847 no 2_467
H12 C24 3.0055 no 4_657
H12 C25 3.1716 no 4_657
H12 H9 2.6345 no 2_467
H12 H20 3.1646 no 8_455
H12 H24 2.3932 no 4_657
H12 H25 2.7349 no 4_657
H13 O4 3.5984 no 2_567
H13 C19 3.0987 no 8_455
H13 C20 3.0281 no 8_455
H13 C35 3.2423 no 2_567
H13 C36 2.9625 no 2_567
H13 C37 2.8494 no 2_567
H13 H19 2.5770 no 8_455
H13 H20 2.4293 no 8_455
H13 H24 3.3368 no 4_657
H13 H25 3.1635 no 4_657
H13 H35 3.2857 no 2_567
H13 H37B 2.5262 no 2_567
H13 H37C 2.7097 no 2_567
H14 O2 2.6090 no 2_567
H14 O4 3.3525 no 2_567
H14 C19 3.5826 no 8_455
H14 C31 3.3224 no 2_567
H14 C32 3.1292 no 2_567
H14 C36 3.5693 no 2_567
H14 H19 2.6525 no 8_455
H14 H32A 2.4587 no 2_567
H14 H32B 3.3007 no 2_567
H14 H37C 3.4634 no 2_567
H15 C1 3.4645 no 3_675
H15 C7 3.5588 no 3_675
H15 C8 3.5032 no 3_675
H15 C15 3.0162 no 3_675
H15 H1 2.7920 no 3_675
H15 H8 2.8541 no 3_675
H15 H15 2.3214 no 3_675
H15 H32A 2.9208 no 2_567
H15 H32A 3.2639 no 4_667
H17 C17 3.3098 no 3_675
H17 C26 3.5428 no 3_675
H17 C27 3.2236 no 3_675
H17 H1 3.4744 no 3_675
H17 H17 2.8577 no 3_675
H17 H26 3.5981 no 3_675
H17 H27 3.0732 no 3_675
H17 H33B 3.3672 no 5_556
H18 O3 3.4189 no 5_556
H18 C17 3.5460 no 3_675
H18 C18 3.4711 no 3_675
H18 C26 3.0579 no 3_675
H18 C27 2.9045 no 3_675
H18 C31 3.4682 no 5_556
H18 C34 3.5957 no 5_556
H18 H26 2.6321 no 3_675
H18 H27 2.3277 no 3_675
H18 H32B 3.1212 no 5_556
H18 H33B 3.1308 no 5_556
H18 H33C 3.5781 no 5_556
H19 O2 3.1570 no 5_556
H19 C13 2.9410 no 8_454
H19 C14 2.9720 no 8_454
H19 C31 3.4871 no 5_556
H19 C32 3.4921 no 5_556
H19 C34 3.4265 no 5_556
H19 C35 3.4999 no 5_556
H19 H13 2.5770 no 8_454
H19 H14 2.6525 no 8_454
H19 H32A 3.5136 no 5_556
H19 H32B 2.9973 no 5_556
H19 H32B 2.8315 no 7_566
H20 C12 3.2586 no 8_454
H20 C13 2.8558 no 8_454
H20 C25 3.3025 no 7_466
H20 H12 3.1646 no 8_454
H20 H13 2.4293 no 8_454
H20 H25 2.3581 no 7_466
H20 H32B 3.2210 no 7_566
H20 H32C 3.1593 no 7_566
H21 H25 3.0411 no 7_466
H21 H26 3.0899 no 7_466
H23 H37C 3.4511 no 2_567
H24 C12 3.1752 no 2_567
H24 H12 2.3932 no 2_567
H24 H13 3.3368 no 2_567
H24 H37B 2.8002 no 3_665
H24 H37C 2.8777 no 2_567
H25 C12 3.4436 no 2_567
H25 C20 3.0600 no 7_566
H25 C21 3.4027 no 7_566
H25 H9 2.9028 no 3_675
H25 H12 2.7349 no 2_567
H25 H13 3.1635 no 2_567
H25 H20 2.3581 no 7_566
H25 H21 3.0411 no 7_566
H25 H28A 3.5344 no 7_566
H25 H33B 3.4578 no 7_566
H26 O1 3.1855 no 7_566
H26 O3 2.8188 no 7_566
H26 C18 3.3418 no 3_675
H26 C28 3.3292 no 7_566
H26 C29 2.9552 no 7_566
H26 C30 3.3187 no 7_566
H26 C33 3.4173 no 7_566
H26 C34 3.5438 no 7_566
H26 H17 3.5981 no 3_675
H26 H18 2.6321 no 3_675
H26 H21 3.0899 no 7_566
H26 H28A 3.3878 no 7_566
H26 H28C 3.0494 no 7_566
H26 H33B 2.5863 no 7_566
H27 C17 3.4861 no 3_675
H27 C18 3.1176 no 3_675
H27 C30 3.5551 no 7_566
H27 H17 3.0732 no 3_675
H27 H18 2.3277 no 3_675
H27 H28C 3.4027 no 7_566
H27 H30 3.3386 no 7_566
H28A C26 3.5147 no 7_466
H28A C33 3.3237 no 5_556
H28A H25 3.5344 no 7_466
H28A H26 3.3878 no 7_466
H28A H28B 3.1823 no 3_575
H28A H33A 3.3288 no 5_556
H28A H33C 2.5404 no 5_556
H28A H35 2.8666 no 5_556
H28B C28 3.0705 no 3_575
H28B H10 3.5659 no 3_575
H28B H28A 3.1823 no 3_575
H28B H28B 2.2351 no 3_575
H28B H28C 3.4585 no 3_575
H28B H33A 2.9094 no 7_466
H28B H33C 3.4734 no 5_556
H28C C25 3.4392 no 7_466
H28C C26 2.9692 no 7_466
H28C C27 3.2043 no 7_466
H28C C33 3.4207 no 7_466
H28C H26 3.0494 no 7_466
H28C H27 3.4027 no 7_466
H28C H28B 3.4585 no 3_575
H28C H33A 2.5986 no 7_466
H28C H35 3.3498 no 7_466
H30 H10 3.0313 no 3_575
H30 H27 3.3386 no 7_466
H30 H33A 3.0280 no 7_466
H32A C7 3.2639 no 2_467
H32A C14 3.4829 no 2_467
H32A C14 3.1115 no 4_657
H32A C15 3.0943 no 2_467
H32A C15 3.3510 no 4_657
H32A H14 2.4587 no 4_657
H32A H15 3.2639 no 2_467
H32A H15 2.9208 no 4_657
H32A H19 3.5136 no 5_546
H32B C14 3.5410 no 2_467
H32B C19 3.5574 no 5_546
H32B C19 2.9893 no 7_466
H32B C20 3.2271 no 7_466
H32B H14 3.3007 no 4_657
H32B H18 3.1212 no 5_546
H32B H19 2.9973 no 5_546
H32B H19 2.8315 no 7_466
H32B H20 3.2210 no 7_466
H32B H32B 3.2794 no 3_565
H32C C6 3.2375 no 2_467
H32C C7 3.3660 no 2_467
H32C C12 3.2178 no 2_467
H32C C13 3.3569 no 2_467
H32C C14 3.5011 no 2_467
H32C C15 3.4856 no 2_467
H32C C20 3.5785 no 7_466
H32C H10 3.3882 no 3_575
H32C H20 3.1593 no 7_466
H33A C9 3.4887 no 5_546
H33A C10 3.4813 no 5_546
H33A C28 3.1805 no 7_566
H33A H9 3.5395 no 5_546
H33A H10 3.5289 no 5_546
H33A H28A 3.3288 no 5_546
H33A H28B 2.9094 no 7_566
H33A H28C 2.5986 no 7_566
H33A H30 3.0280 no 7_566
H33B C8 3.3283 no 5_546
H33B C9 3.1265 no 5_546
H33B C17 3.2682 no 5_546
H33B C18 3.1260 no 5_546
H33B C26 3.1524 no 7_466
H33B H8 3.4413 no 5_546
H33B H9 3.1136 no 5_546
H33B H17 3.3672 no 5_546
H33B H18 3.1308 no 5_546
H33B H25 3.4578 no 7_466
H33B H26 2.5863 no 7_466
H33C C16 3.3617 no 5_546
H33C C17 3.2052 no 5_546
H33C C18 3.1564 no 5_546
H33C C19 3.2652 no 5_546
H33C C20 3.4105 no 5_546
H33C C21 3.4411 no 5_546
H33C C28 3.3816 no 5_546
H33C H18 3.5781 no 5_546
H33C H28A 2.5404 no 5_546
H33C H28B 3.4734 no 5_546
H35 H13 3.2857 no 4_657
H35 H28A 2.8666 no 5_546
H35 H28C 3.3498 no 7_566
H37A C37 3.1506 no 3_665
H37A H37A 2.8615 no 3_665
H37A H37B 2.6277 no 3_665
H37A H37C 3.0100 no 2_567
H37A H37C 3.5471 no 3_665
H37B C13 3.1981 no 4_657
H37B C24 3.3778 no 3_665
H37B C37 3.3044 no 3_665
H37B H13 2.5262 no 4_657
H37B H24 2.8002 no 3_665
H37B H37A 2.6277 no 3_665
H37B H37B 3.1029 no 3_665
H37C C13 3.0266 no 4_657
H37C C14 3.4519 no 4_657
H37C H13 2.7097 no 4_657
H37C H14 3.4634 no 4_657
H37C H23 3.4511 no 4_657
H37C H24 2.8777 no 4_657
H37C H37A 3.5471 no 3_665
H37C H37A 3.0100 no 4_657
H37C H37C 3.5991 no 2_567
H37C H37C 3.5991 no 4_657

loop_
_geom_torsion_atom_site_label_1
_geom_torsion_atom_site_label_2
_geom_torsion_atom_site_label_3
_geom_torsion_atom_site_label_4
_geom_torsion
_geom_torsion_publ_flag
P1 Ru1 O1 C29 -175.41(11) no
O1 Ru1 P1 C1 95.10(5) no
O1 Ru1 P1 C16 -24.21(5) no
O1 Ru1 P1 C22 -147.43(5) no
P1 Ru1 O3 C34 85.32(11) no
O3 Ru1 P1 C1 176.15(5) no
O3 Ru1 P1 C16 56.84(5) no
O3 Ru1 P1 C22 -66.37(5) no
P1 Ru1 O4 C36 -87.97(11) no
O4 Ru1 P1 C1 -94.90(5) no
O4 Ru1 P1 C16 145.79(5) no
O4 Ru1 P1 C22 22.57(5) no
P1 Ru1 C4 C3 31.81(12) no
P1 Ru1 C4 C5 -89.56(8) no
C4 Ru1 P1 C1 17.39(6) no
C4 Ru1 P1 C16 -101.92(6) no
C4 Ru1 P1 C22 134.86(6) no
P1 Ru1 C5 C4 91.19(7) no
P1 Ru1 C5 C6 -31.72(11) no
C5 Ru1 P1 C1 -19.71(6) no
C5 Ru1 P1 C16 -139.03(6) no
C5 Ru1 P1 C22 97.76(6) no
O1 Ru1 O2 C31 -4.63(12) no
O2 Ru1 O1 C29 2.78(12) no
O1 Ru1 O3 C34 173.84(12) no
O3 Ru1 O1 C29 90.30(12) no
O1 Ru1 C4 C3 -57.04(12) no
O1 Ru1 C4 C5 -178.42(10) no
C4 Ru1 O1 C29 -83.79(12) no
O1 Ru1 C5 C4 1.70(11) no
O1 Ru1 C5 C6 -121.21(11) no
C5 Ru1 O1 C29 -84.84(13) no
O2 Ru1 O3 C34 -94.64(12) no
O3 Ru1 O2 C31 -85.72(12) no
O2 Ru1 O4 C36 93.88(12) no
O4 Ru1 O2 C31 -174.50(12) no
O2 Ru1 C4 C3 -148.90(13) no
O2 Ru1 C4 C5 89.72(9) no
C4 Ru1 O2 C31 73.01(12) no
O2 Ru1 C5 C4 -88.35(8) no
O2 Ru1 C5 C6 148.74(12) no
C5 Ru1 O2 C31 110.16(12) no
O3 Ru1 O4 C36 6.04(12) no
O4 Ru1 O3 C34 -9.61(12) no
O3 Ru1 C4 C3 -72.8(3) no
O3 Ru1 C4 C5 165.78(13) no
C4 Ru1 O3 C34 -170.53(15) no
O4 Ru1 C4 C3 127.80(12) no
O4 Ru1 C4 C5 6.42(11) no
C4 Ru1 O4 C36 178.47(11) no
O4 Ru1 C5 C4 -173.84(10) no
O4 Ru1 C5 C6 63.24(12) no
C5 Ru1 O4 C36 -177.53(14) no
C4 Ru1 C5 C4 0.00(10) no
C4 Ru1 C5 C6 -122.92(18) no
C5 Ru1 C4 C3 121.38(19) no
C5 Ru1 C4 C5 -0.00(9) no
Ru1 P1 C1 C2 -60.39(11) no
Ru1 P1 C1 C7 64.18(12) no
Ru1 P1 C16 C17 146.91(11) no
Ru1 P1 C16 C21 -38.78(15) no
Ru1 P1 C22 C23 -52.04(15) no
Ru1 P1 C22 C27 126.64(12) no
C1 P1 C16 C17 25.07(17) no
C1 P1 C16 C21 -160.61(13) no
C16 P1 C1 C2 66.48(12) no
C16 P1 C1 C7 -168.95(11) no
C1 P1 C22 C23 69.07(15) no
C1 P1 C22 C27 -112.25(14) no
C22 P1 C1 C2 172.15(10) no
C22 P1 C1 C7 -63.28(13) no
C16 P1 C22 C23 177.21(13) no
C16 P1 C22 C27 -4.11(16) no
C22 P1 C16 C17 -81.32(15) no
C22 P1 C16 C21 93.00(14) no
Ru1 O1 C29 C28 178.22(9) no
Ru1 O1 C29 C30 -0.2(3) no
Ru1 O2 C31 C30 4.1(3) no
Ru1 O2 C31 C32 -175.56(10) no
Ru1 O3 C34 C33 -170.63(9) no
Ru1 O3 C34 C35 8.9(3) no
Ru1 O4 C36 C35 -1.5(3) no
Ru1 O4 C36 C37 177.65(9) no
P1 C1 C2 C3 57.04(17) no
P1 C1 C2 C8 -122.53(14) no
P1 C1 C7 C6 -59.40(19) no
P1 C1 C7 C15 113.60(15) no
C2 C1 C7 C6 63.0(3) no
C2 C1 C7 C15 -124.00(18) no
C7 C1 C2 C3 -63.6(2) no
C7 C1 C2 C8 116.88(17) no
C1 C2 C3 C4 3.3(3) no
C1 C2 C3 C11 -178.03(13) no
C1 C2 C8 C9 179.02(13) no
C3 C2 C8 C9 -0.6(3) no
C8 C2 C3 C4 -177.09(14) no
C8 C2 C3 C11 1.5(3) no
C2 C3 C4 Ru1 -53.2(3) no
C2 C3 C4 C5 34.1(3) no
C2 C3 C11 C10 -1.9(3) no
C4 C3 C11 C10 176.87(16) no
C11 C3 C4 Ru1 128.19(17) no
C11 C3 C4 C5 -144.58(18) no
Ru1 C4 C5 Ru1 -0.0 no
Ru1 C4 C5 C6 110.55(17) no
C3 C4 C5 Ru1 -113.02(19) no
C3 C4 C5 C6 -2.5(3) no
Ru1 C5 C6 C7 55.8(3) no
Ru1 C5 C6 C12 -121.72(13) no
C4 C5 C6 C7 -31.0(3) no
C4 C5 C6 C12 151.57(17) no
C5 C6 C7 C1 -4.0(3) no
C5 C6 C7 C15 -176.96(16) no
C5 C6 C12 C13 177.06(15) no
C7 C6 C12 C13 -0.6(3) no
C12 C6 C7 C1 173.47(15) no
C12 C6 C7 C15 0.5(3) no
C1 C7 C15 C14 -172.91(15) no
C6 C7 C15 C14 0.1(3) no
C2 C8 C9 C10 -0.2(3) no
C8 C9 C10 C11 -0.1(3) no
C9 C10 C11 C3 1.1(4) no
C6 C12 C13 C14 0.1(3) no
C12 C13 C14 C15 0.6(3) no
C13 C14 C15 C7 -0.7(3) no
P1 C16 C17 C18 173.67(13) no
P1 C16 C21 C20 -172.73(14) no
C17 C16 C21 C20 1.9(3) no
C21 C16 C17 C18 -0.5(3) no
C16 C17 C18 C19 -0.4(3) no
C17 C18 C19 C20 0.0(4) no
C18 C19 C20 C21 1.3(4) no
C19 C20 C21 C16 -2.3(4) no
P1 C22 C23 C24 179.98(12) no
P1 C22 C27 C26 179.26(13) no
C23 C22 C27 C26 -2.0(3) no
C27 C22 C23 C24 1.2(3) no
C22 C23 C24 C25 -0.1(3) no
C23 C24 C25 C26 -0.3(4) no
C24 C25 C26 C27 -0.5(4) no
C25 C26 C27 C22 1.7(4) no
O1 C29 C30 C31 -2.3(4) no
C28 C29 C30 C31 179.4(2) no
C29 C30 C31 O2 -0.0(4) no
C29 C30 C31 C32 179.6(2) no
O3 C34 C35 C36 -1.1(4) no
C33 C34 C35 C36 178.4(2) no
C34 C35 C36 O4 -3.0(4) no
C34 C35 C36 C37 177.86(19) no

loop_
_cod_changelog_entry_id
_cod_changelog_entry_author
_cod_changelog_entry_date
_cod_changelog_entry_text
1 'Vaitkus, Antanas' 2022-05-07T05:45:00+03:00
;
 Replaced the '&#x009D;' sequences with backslash symbols ('\')
 in multiple data values.
;
